data_4116435
loop_
_publ_author_name
'John L. Wood'
'Alexandra A. Holubec'
'Brian M. Stoltz'
'Matthew M. Weiss'
'Julie A. Dixon'
'Brian D. Doan'
'Mohammed F. Shamji'
'Jennifer M. Chen'
'Timothy P. Heffron'

_publ_contact_author
;
John L. Wood
Yale University
Department of Chemistry
P.O. Box 208107
New Haven, CT  06520-8107
;
_publ_contact_author_email ' john.wood@quickmail.yale.edu'
_publ_contact_author_fax ' (203)432-6144 '
_publ_contact_author_phone ' (203)432-5991 '
_publ_section_title
;
 Application of Reactive Enols in Synthesis: A Versatile, Efficient, and
 Stereoselective Construction of the Welwitindolinone Carbon Skeleton
;
_journal_name_full 'Journal of the American Chemical Society'
_journal_page_first 6326
_journal_page_last 6327
_journal_paper_doi 10.1021/ja991022s
_journal_volume 121
_journal_year 1999
_chemical_formula_moiety 'C20 H25 N O3 '
_chemical_formula_sum 'C20 H25 N O3'
_chemical_formula_weight 327.42
_space_group_IT_number 14
_symmetry_cell_setting monoclinic
_symmetry_Int_Tables_number 14
_symmetry_space_group_name_Hall '-P 2ybc'
_symmetry_space_group_name_H-M 'P 1 21/c 1'
_audit_creation_date 'Wed Mar 17 13:50:36 1999'
_audit_creation_method 'from TEXRAY.INF file'
_cell_angle_alpha 90
_cell_angle_beta 93.319(3)
_cell_angle_gamma 90
_cell_formula_units_Z 4
_cell_length_a 13.610(1)
_cell_length_b 8.1789(4)
_cell_length_c 15.026(1)
_cell_measurement_reflns_used 0
_cell_measurement_temperature 183.2
_cell_measurement_theta_max 0.0
_cell_measurement_theta_min 0.0
_cell_volume 1669.81(18)
_computing_cell_refinement 'MSC/AFC Diffractometer Control'
_computing_data_collection 'MSC/AFC Diffractometer Control'
_computing_data_reduction teXsan
_computing_publication_material teXsan
_computing_structure_refinement teXsan
_diffrn_ambient_temperature 183.2
_diffrn_measurement_device 'Nonius KappaCCD'
_diffrn_measurement_method 'CCD data frame'
_diffrn_orient_matrix_UB_11 0.00000
_diffrn_orient_matrix_UB_12 0.00000
_diffrn_orient_matrix_UB_13 0.00000
_diffrn_orient_matrix_UB_21 0.00000
_diffrn_orient_matrix_UB_22 0.00000
_diffrn_orient_matrix_UB_23 0.00000
_diffrn_orient_matrix_UB_31 0.00000
_diffrn_orient_matrix_UB_32 0.00000
_diffrn_orient_matrix_UB_33 0.00000
_diffrn_radiation_monochromator graphite
_diffrn_radiation_source 'X-ray tube'
_diffrn_radiation_type MoKalpha
_diffrn_radiation_wavelength 0.7107
_diffrn_reflns_av_R_equivalents 0.00
_diffrn_reflns_limit_h_max 19
_diffrn_reflns_limit_h_min 0
_diffrn_reflns_limit_k_max 11
_diffrn_reflns_limit_k_min 0
_diffrn_reflns_limit_l_max 21
_diffrn_reflns_limit_l_min -21
_diffrn_reflns_number 5403
_diffrn_reflns_theta_max 30.53
_diffrn_standards_decay_% 0.00
_diffrn_standards_interval_count 0
_diffrn_standards_number 0
_exptl_absorpt_coefficient_mu 0.087
_exptl_absorpt_correction_type none
_exptl_crystal_colour colorless
_exptl_crystal_density_diffrn 1.302
_exptl_crystal_description plate
_exptl_crystal_F_000 704.00
_exptl_crystal_size_max 0.210
_exptl_crystal_size_mid 0.120
_exptl_crystal_size_min 0.070
_refine_diff_density_max 0.49
_refine_diff_density_min -0.38
_refine_ls_extinction_coef 6.61905
_refine_ls_extinction_method Zachariasen_type_2_Gaussian_isotropic
_refine_ls_goodness_of_fit_obs 2.063
_refine_ls_hydrogen_treatment noref
_refine_ls_matrix_type full
_refine_ls_number_parameters 217
_refine_ls_number_reflns 1644
_refine_ls_number_restraints 0
_refine_ls_R_factor_obs 0.0664
_refine_ls_shift/esd_max 0.0001
_refine_ls_structure_factor_coef F
_refine_ls_weighting_scheme sigma
_refine_ls_wR_factor_obs 0.0605
_reflns_number_observed 1644
_reflns_number_total 5403
_reflns_observed_criterion 3.00
_cod_data_source_file ja991022s_3.cif
_cod_data_source_block compound_29
_cod_original_cell_volume 1669.8(2)
_cod_original_sg_symbol_H-M 'P 21/c '
_cod_original_formula_sum 'C20 H25 N O3 '
_cod_database_code 4116435

loop_
_symmetry_equiv_pos_as_xyz
'   +x,   +y,   +z'
'   -x,1/2+y,1/2-z'
'   -x,   -y,   -z'
'   +x,1/2-y,1/2+z'

loop_
_atom_site_aniso_label
_atom_site_aniso_U_11
_atom_site_aniso_U_22
_atom_site_aniso_U_33
_atom_site_aniso_U_12
_atom_site_aniso_U_13
_atom_site_aniso_U_23
O(1) 0.049(2) 0.021(2) 0.047(2) 0.000(1) -0.001(2) 0.004(1)
O(2) 0.041(2) 0.030(1) 0.030(2) 0.002(1) 0.003(2) -0.003(1)
O(3) 0.044(2) 0.017(1) 0.047(2) 0.004(1) -0.001(2) 0.021(1)
N(1) 0.027(3) 0.022(2) 0.029(3) 0.006(2) 0.001(2) 0.005(2)
C(1) 0.024(3) 0.027(2) 0.017(3) 0.001(2) 0.005(2) 0.000(2)
C(2) 0.021(3) 0.038(2) 0.025(3) 0.002(2) -0.001(2) 0.000(2)
C(3) 0.028(3) 0.035(2) 0.028(3) -0.012(2) 0.006(3) 0.000(2)
C(4) 0.025(3) 0.024(2) 0.030(3) -0.003(2) -0.001(2) -0.002(2)
C(5) 0.022(3) 0.027(2) 0.016(3) 0.000(2) 0.002(2) 0.001(2)
C(6) 0.023(3) 0.024(2) 0.013(3) -0.001(2) 0.003(2) -0.002(2)
C(7) 0.024(3) 0.024(2) 0.020(3) -0.002(2) -0.002(2) -0.001(2)
C(8) 0.032(3) 0.024(2) 0.022(3) 0.003(2) 0.003(2) -0.002(2)
C(9) 0.038(3) 0.037(2) 0.032(3) 0.010(2) 0.006(3) 0.007(2)
C(10) 0.027(3) 0.020(2) 0.026(3) -0.002(2) -0.003(3) 0.002(2)
C(11) 0.038(3) 0.028(2) 0.027(3) -0.001(2) 0.000(3) -0.001(2)
C(12) 0.035(3) 0.029(2) 0.045(4) -0.006(2) 0.005(3) 0.006(2)
C(13) 0.030(3) 0.027(2) 0.018(3) -0.006(2) 0.000(2) 0.002(2)
C(14) 0.024(3) 0.023(2) 0.027(3) 0.005(2) -0.004(2) 0.003(2)
C(15) 0.026(3) 0.024(2) 0.023(3) -0.001(2) 0.006(2) 0.003(2)
C(16) 0.029(3) 0.036(2) 0.045(4) 0.002(2) 0.010(3) 0.008(2)
C(17) 0.053(4) 0.043(3) 0.063(4) 0.004(3) -0.002(3) 0.004(3)
C(18) 0.080(5) 0.087(4) 0.073(5) 0.017(4) 0.005(4) 0.012(4)
C(19) 0.027(3) 0.032(2) 0.024(3) -0.003(2) 0.003(3) 0.008(2)
C(20) 0.039(4) 0.050(3) 0.027(3) -0.007(2) -0.003(3) 0.001(2)

loop_
_atom_site_label
_atom_site_fract_x
_atom_site_fract_y
_atom_site_fract_z
_atom_site_U_iso_or_equiv
_atom_site_thermal_displace_type
O(1) 0.6507(2) 0.8639(3) 0.8499(2) 0.039(1) Uij
O(2) 0.8060(2) 0.1516(3) 0.8364(2) 0.0337(10) Uij
O(3) 0.7363(2) 0.0495(2) 0.9867(2) 0.0359(10) Uij
N(1) 0.5372(3) 0.6593(3) 0.8511(2) 0.026(1) Uij
C(1) 0.5324(3) 0.4968(4) 0.8818(3) 0.023(1) Uij
C(2) 0.4495(3) 0.4014(4) 0.8830(3) 0.028(1) Uij
C(3) 0.4615(3) 0.2431(4) 0.9164(3) 0.030(1) Uij
C(4) 0.5542(3) 0.1868(4) 0.9454(3) 0.026(1) Uij
C(5) 0.6372(3) 0.2862(4) 0.9431(3) 0.022(1) Uij
C(6) 0.6261(3) 0.4450(4) 0.9103(3) 0.020(1) Uij
C(7) 0.6981(3) 0.5852(4) 0.9020(3) 0.023(1) Uij
C(8) 0.6293(3) 0.7212(5) 0.8654(3) 0.026(1) Uij
C(9) 0.4533(3) 0.7536(4) 0.8178(3) 0.036(2) Uij
C(10) 0.7878(3) 0.5567(4) 0.8426(3) 0.025(1) Uij
C(11) 0.7522(3) 0.5122(4) 0.7485(3) 0.031(1) Uij
C(12) 0.8491(3) 0.7161(4) 0.8425(3) 0.036(2) Uij
C(13) 0.8558(3) 0.4185(4) 0.8870(3) 0.025(1) Uij
C(14) 0.8024(3) 0.2556(4) 0.8932(3) 0.025(1) Uij
C(15) 0.7391(3) 0.2192(4) 0.9725(3) 0.024(1) Uij
C(16) 0.9520(3) 0.3872(4) 0.8407(3) 0.036(2) Uij
C(17) 1.0220(4) 0.2876(6) 0.8992(4) 0.053(2) Uij
C(18) 1.0410(5) 0.1423(7) 0.8969(4) 0.080(2) Uij
C(19) 0.7764(3) 0.2989(4) 1.0562(3) 0.028(1) Uij
C(20) 0.8025(4) 0.3617(5) 1.1237(3) 0.039(2) Uij
H(1) 0.3868 0.4413 0.8621 0.0335 Uij
H(2) 0.4060 0.1733 0.9194 0.0361 Uij
H(3) 0.5612 0.0781 0.9672 0.0317 Uij
H(4) 0.7228 0.6154 0.9601 0.0276 Uij
H(5) 0.4724 0.8643 0.8105 0.0426 Uij
H(6) 0.4031 0.7479 0.8590 0.0426 Uij
H(7) 0.4293 0.7105 0.7620 0.0426 Uij
H(8) 0.7141 0.5995 0.7230 0.0375 Uij
H(9) 0.7129 0.4163 0.7495 0.0375 Uij
H(10) 0.8072 0.4929 0.7138 0.0375 Uij
H(11) 0.9115 0.6939 0.8199 0.0432 Uij
H(12) 0.8580 0.7568 0.9016 0.0432 Uij
H(13) 0.8156 0.7953 0.8059 0.0432 Uij
H(14) 0.8735 0.4526 0.9462 0.0297 Uij
H(15) 0.9818 0.4891 0.8282 0.0436 Uij
H(16) 0.9374 0.3300 0.7866 0.0436 Uij
H(17) 1.0570 0.3471 0.9452 0.0639 Uij
H(18) 1.0091 0.0746 0.8528 0.0958 Uij
H(19) 1.0879 0.0967 0.9392 0.0958 Uij
H(20) 0.8236 0.4125 1.1784 0.0466 Uij
H(21) 0.7572 -0.0129 1.0190 0.0322 Uij

loop_
_atom_type_symbol
_atom_type_oxidation_number
_atom_type_number_in_cell
_atom_type_scat_dispersion_real
_atom_type_scat_dispersion_imag
_atom_type_scat_source
C 0 80 0.003 0.002 'International Tables'
H 0 100 0.000 0.000 'International Tables'
N 0 4 0.006 0.003 'International Tables'
O 0 12 0.011 0.006 'International Tables'

loop_
_geom_angle_atom_site_label_1
_geom_angle_atom_site_label_2
_geom_angle_atom_site_label_3
_geom_angle
_geom_angle_publ_flag
C(1) N(1) C(8) 111.1(3) yes
C(1) N(1) C(9) 124.5(4) yes
C(8) N(1) C(9) 124.1(3) yes
N(1) C(1) C(2) 126.5(4) yes
N(1) C(1) C(6) 109.2(4) yes
C(2) C(1) C(6) 124.3(3) yes
C(1) C(2) C(3) 116.9(4) yes
C(2) C(3) C(4) 120.4(4) yes
C(3) C(4) C(5) 121.4(3) yes
C(4) C(5) C(6) 118.7(4) yes
C(4) C(5) C(15) 120.4(3) yes
C(6) C(5) C(15) 120.9(3) yes
C(1) C(6) C(5) 118.2(3) yes
C(1) C(6) C(7) 109.3(3) yes
C(5) C(6) C(7) 132.4(4) yes
C(6) C(7) C(8) 101.1(3) yes
C(6) C(7) C(10) 117.5(3) yes
C(8) C(7) C(10) 112.5(3) yes
O(1) C(8) N(1) 123.4(4) yes
O(1) C(8) C(7) 127.6(4) yes
N(1) C(8) C(7) 109.0(3) yes
C(7) C(10) C(11) 110.5(4) yes
C(7) C(10) C(12) 108.2(3) yes
C(7) C(10) C(13) 108.7(3) yes
C(11) C(10) C(12) 110.2(3) yes
C(11) C(10) C(13) 111.7(3) yes
C(12) C(10) C(13) 107.4(3) yes
C(10) C(13) C(14) 112.3(3) yes
C(10) C(13) C(16) 114.9(3) yes
C(14) C(13) C(16) 107.7(3) yes
O(2) C(14) C(13) 122.2(4) yes
O(2) C(14) C(15) 117.3(3) yes
C(13) C(14) C(15) 120.4(4) yes
O(3) C(15) C(5) 111.4(3) yes
O(3) C(15) C(14) 109.2(3) yes
O(3) C(15) C(19) 108.5(3) yes
C(5) C(15) C(14) 104.2(3) yes
C(5) C(15) C(19) 110.4(3) yes
C(14) C(15) C(19) 113.1(3) yes
C(13) C(16) C(17) 110.7(4) yes
C(16) C(17) C(18) 130.0(5) yes
C(15) C(19) C(20) 177.4(5) yes

loop_
_geom_bond_atom_site_label_1
_geom_bond_atom_site_label_2
_geom_bond_distance
_geom_bond_publ_flag
O(1) C(8) 1.228(4) yes
O(2) C(14) 1.207(4) yes
O(3) C(15) 1.405(4) yes
N(1) C(1) 1.410(4) yes
N(1) C(8) 1.358(5) yes
N(1) C(9) 1.443(5) yes
C(1) C(2) 1.373(5) yes
C(1) C(6) 1.388(5) yes
C(2) C(3) 1.395(5) yes
C(3) C(4) 1.388(5) yes
C(4) C(5) 1.394(5) yes
C(5) C(6) 1.394(5) yes
C(5) C(15) 1.532(5) yes
C(6) C(7) 1.519(5) yes
C(7) C(8) 1.535(5) yes
C(7) C(10) 1.570(6) yes
C(10) C(11) 1.513(6) yes
C(10) C(12) 1.548(5) yes
C(10) C(13) 1.584(5) yes
C(13) C(14) 1.524(5) yes
C(13) C(16) 1.539(6) yes
C(14) C(15) 1.540(6) yes
C(15) C(19) 1.479(6) yes
C(16) C(17) 1.499(6) yes
C(17) C(18) 1.217(6) yes
C(19) C(20) 1.174(5) yes
